data_2224954
loop_
_publ_author_name
'H\"ubner, Alexander'
'Lerner, Hans-Wolfram'
'Wagner, Matthias'
'Bolte, Michael'

_publ_section_title
;
 9-Bromo-9-borafluorene
;
_journal_coeditor_code FK2010
_journal_issue 2
_journal_name_full 'Acta Crystallographica Section E'
_journal_page_first o444
_journal_paper_doi 10.1107/S1600536810001625
_journal_volume 66
_journal_year 2010
_chemical_formula_iupac 'C12 H8 B Br'
_chemical_formula_moiety 'C12 H8 B Br'
_chemical_formula_sum 'C12 H8 B Br'
_chemical_formula_weight 242.90
_chemical_name_systematic
;
9-Bromo-9-borafluorene
;
_space_group_IT_number 43
_symmetry_cell_setting orthorhombic
_symmetry_space_group_name_Hall 'F 2 -2d'
_symmetry_space_group_name_H-M 'F d d 2'
_atom_sites_solution_hydrogens geom
_atom_sites_solution_primary direct
_atom_sites_solution_secondary difmap
_audit_creation_method SHELXL-97
_cell_angle_alpha 90.00
_cell_angle_beta 90.00
_cell_angle_gamma 90.00
_cell_formula_units_Z 48
_cell_length_a 34.939(3)
_cell_length_b 85.482(4)
_cell_length_c 3.9672(2)
_cell_measurement_reflns_used 9350
_cell_measurement_temperature 173(2)
_cell_measurement_theta_max 25.3
_cell_measurement_theta_min 2.4
_cell_volume 11848.7(13)
_computing_cell_refinement 'X-AREA (Stoe & Cie, 2001)'
_computing_data_collection 'X-AREA (Stoe & Cie, 2001)'
_computing_data_reduction 'X-AREA (Stoe & Cie, 2001)'
_computing_molecular_graphics 'XP (Sheldrick, 2008)'
_computing_publication_material 'SHELXL97 (Sheldrick, 2008) and PLATON (Spek, 2009)'
_computing_structure_refinement 'SHELXL97 (Sheldrick, 2008)'
_computing_structure_solution 'SHELXS97 (Sheldrick, 2008)'
_diffrn_ambient_temperature 173(2)
_diffrn_measured_fraction_theta_full 0.998
_diffrn_measured_fraction_theta_max 0.992
_diffrn_measurement_device_type 'Stoe IPDS II two-circle diffractometer'
_diffrn_measurement_method \w
_diffrn_radiation_monochromator graphite
_diffrn_radiation_source 'fine-focus sealed tube'
_diffrn_radiation_type MoK\a
_diffrn_radiation_wavelength 0.71073
_diffrn_reflns_av_R_equivalents 0.0802
_diffrn_reflns_av_sigmaI/netI 0.1159
_diffrn_reflns_limit_h_max 40
_diffrn_reflns_limit_h_min -40
_diffrn_reflns_limit_k_max 90
_diffrn_reflns_limit_k_min -100
_diffrn_reflns_limit_l_max 4
_diffrn_reflns_limit_l_min -4
_diffrn_reflns_number 20875
_diffrn_reflns_theta_full 25.00
_diffrn_reflns_theta_max 25.07
_diffrn_reflns_theta_min 2.23
_diffrn_standards_number 0
_exptl_absorpt_coefficient_mu 4.112
_exptl_absorpt_correction_T_max 0.8866
_exptl_absorpt_correction_T_min 0.5088
_exptl_absorpt_correction_type multi-scan
_exptl_absorpt_process_details '(MULABS; Spek, 2009; Blessing, 1995)'
_exptl_crystal_colour yellow
_exptl_crystal_density_diffrn 1.634
_exptl_crystal_density_method 'not measured'
_exptl_crystal_description needle
_exptl_crystal_F_000 5760
_exptl_crystal_size_max 0.19
_exptl_crystal_size_mid 0.03
_exptl_crystal_size_min 0.03
_refine_diff_density_max 0.459
_refine_diff_density_min -0.614
_refine_ls_abs_structure_details 'Flack (1983), 2183 Friedel pairs'
_refine_ls_abs_structure_Flack 0.320(19)
_refine_ls_extinction_method none
_refine_ls_goodness_of_fit_ref 0.863
_refine_ls_hydrogen_treatment constr
_refine_ls_matrix_type full
_refine_ls_number_parameters 380
_refine_ls_number_reflns 5204
_refine_ls_number_restraints 1
_refine_ls_restrained_S_all 0.863
_refine_ls_R_factor_all 0.0821
_refine_ls_R_factor_gt 0.0510
_refine_ls_shift/su_max 0.002
_refine_ls_shift/su_mean 0.000
_refine_ls_structure_factor_coef Fsqd
_refine_ls_weighting_details 'calc w=1/[\s^2^(Fo^2^)+(0.0328P)^2^] where P=(Fo^2^+2Fc^2^)/3'
_refine_ls_weighting_scheme calc
_refine_ls_wR_factor_gt 0.0908
_refine_ls_wR_factor_ref 0.1000
_reflns_number_gt 3565
_reflns_number_total 5204
_reflns_threshold_expression I>2\s(I)
_cod_data_source_file fk2010.cif
_cod_data_source_block I
_cod_depositor_comments
;
The following automatic conversions were performed:
'_symmetry_cell_setting' value 'Orthorhombic' changed to 'orthorhombic'
according to '/home/saulius/struct/CIF-dictionaries/cif_core.dic'
dictionary named 'cif_core.dic' version 2.4.1 from 2010-06-29.

Automatic conversion script
Id: cif_fix_enum 1527 2010-12-29 10:47:43Z saulius 

The following automatic conversions were performed:

'_symmetry_cell_setting' value 'Orthorhombic' changed to
'orthorhombic' according to
/home/saulius/struct/CIF-dictionaries/cif_core.dic dictionary named
'cif_core.dic' version 2.4.1 from 2010-06-29.

Automatic conversion script
Id: cif_fix_values 1715 2011-07-08 13:25:40Z adriana 
;
_cod_database_code 2224954
_cod_database_fobs_code 2224954

loop_
_symmetry_equiv_pos_as_xyz
'x, y, z'
'-x, -y, z'
'x+1/4, -y+1/4, z+1/4'
'-x+1/4, y+1/4, z+1/4'
'x, y+1/2, z+1/2'
'-x, -y+1/2, z+1/2'
'x+1/4, -y+3/4, z+3/4'
'-x+1/4, y+3/4, z+3/4'
'x+1/2, y, z+1/2'
'-x+1/2, -y, z+1/2'
'x+3/4, -y+1/4, z+3/4'
'-x+3/4, y+1/4, z+3/4'
'x+1/2, y+1/2, z'
'-x+1/2, -y+1/2, z'
'x+3/4, -y+3/4, z+1/4'
'-x+3/4, y+3/4, z+1/4'

loop_
_atom_site_type_symbol
_atom_site_label
_atom_site_fract_x
_atom_site_fract_y
_atom_site_fract_z
_atom_site_U_iso_or_equiv
_atom_site_adp_type
_atom_site_calc_flag
_atom_site_refinement_flags
_atom_site_occupancy
_atom_site_disorder_assembly
_atom_site_disorder_group
Br Br1 0.57091(3) 0.512885(9) 0.9579(2) 0.0389(2) Uani d . 1 . .
B B1 0.5914(3) 0.49518(11) 0.727(2) 0.032(2) Uani d . 1 . .
C C1 0.5689(2) 0.48119(9) 0.5713(18) 0.0265(18) Uani d . 1 . .
C C2 0.5971(2) 0.47105(9) 0.434(2) 0.0265(17) Uani d . 1 . .
C C3 0.5857(2) 0.45687(10) 0.277(2) 0.033(2) Uani d . 1 . .
H H3 0.6042 0.4499 0.1877 0.039 Uiso calc R 1 . .
C C4 0.5470(2) 0.45348(10) 0.258(2) 0.036(2) Uani d . 1 . .
H H4 0.5389 0.4440 0.1535 0.043 Uiso calc R 1 . .
C C5 0.5196(2) 0.46368(10) 0.390(2) 0.039(2) Uani d . 1 . .
H H5 0.4933 0.4611 0.3714 0.047 Uiso calc R 1 . .
C C6 0.5304(2) 0.47751(9) 0.546(2) 0.034(2) Uani d . 1 . .
H H6 0.5115 0.4844 0.6357 0.041 Uiso calc R 1 . .
C C11 0.6343(2) 0.49174(9) 0.656(2) 0.0298(18) Uani d . 1 . .
C C12 0.6363(2) 0.47732(8) 0.486(2) 0.0286(18) Uani d . 1 . .
C C13 0.6714(2) 0.47142(10) 0.378(2) 0.035(2) Uani d . 1 . .
H H13 0.6727 0.4618 0.2579 0.042 Uiso calc R 1 . .
C C14 0.7045(2) 0.47980(10) 0.449(2) 0.036(2) Uani d . 1 . .
H H14 0.7286 0.4758 0.3772 0.044 Uiso calc R 1 . .
C C15 0.7029(3) 0.49375(11) 0.621(2) 0.043(2) Uani d . 1 . .
H H15 0.7260 0.4993 0.6677 0.052 Uiso calc R 1 . .
C C16 0.6681(2) 0.49993(10) 0.729(2) 0.036(2) Uani d . 1 . .
H H16 0.6672 0.5095 0.8495 0.044 Uiso calc R 1 . .
Br Br1A 0.69438(3) 0.598421(10) 1.03380(19) 0.0392(2) Uani d . 1 . .
B B1A 0.6694(3) 0.58003(12) 0.884(2) 0.031(2) Uani d . 1 . .
C C1A 0.6268(2) 0.57608(9) 0.914(2) 0.0327(19) Uani d . 1 . .
C C2A 0.6208(2) 0.56131(9) 0.758(2) 0.0249(17) Uani d . 1 . .
C C3A 0.5844(2) 0.55494(9) 0.739(2) 0.033(2) Uani d . 1 . .
H H3A 0.5804 0.5452 0.6286 0.040 Uiso calc R 1 . .
C C4A 0.5537(2) 0.56287(10) 0.882(2) 0.038(2) Uani d . 1 . .
H H4A 0.5287 0.5585 0.8700 0.046 Uiso calc R 1 . .
C C5A 0.5592(2) 0.57729(10) 1.045(2) 0.038(2) Uani d . 1 . .
H H5A 0.5382 0.5825 1.1473 0.046 Uiso calc R 1 . .
C C6A 0.5955(2) 0.58378(10) 1.055(2) 0.034(2) Uani d . 1 . .
H H6A 0.5991 0.5937 1.1591 0.040 Uiso calc R 1 . .
C C11A 0.6880(2) 0.56560(8) 0.705(2) 0.0293(18) Uani d . 1 . .
C C12A 0.6578(2) 0.55499(9) 0.631(2) 0.0257(19) Uani d . 1 . .
C C13A 0.6650(2) 0.54106(9) 0.464(2) 0.0334(19) Uani d . 1 . .
H H13A 0.6447 0.5341 0.4107 0.040 Uiso calc R 1 . .
C C14A 0.7021(3) 0.53746(10) 0.375(2) 0.035(2) Uani d . 1 . .
H H14A 0.7073 0.5277 0.2690 0.041 Uiso calc R 1 . .
C C15A 0.7320(2) 0.54767(9) 0.438(3) 0.038(2) Uani d . 1 . .
H H15A 0.7572 0.5451 0.3690 0.045 Uiso calc R 1 . .
C C16A 0.7247(2) 0.56172(10) 0.603(2) 0.036(2) Uani d . 1 . .
H H16A 0.7452 0.5687 0.6472 0.043 Uiso calc R 1 . .
Br Br1B 0.57408(3) 0.680334(9) -0.0716(3) 0.0384(2) Uani d . 1 . .
B B1B 0.5983(3) 0.66204(11) 0.112(2) 0.030(2) Uani d . 1 . .
C C1B 0.6416(2) 0.65923(9) 0.1237(19) 0.027(2) Uani d . 1 . .
C C2B 0.6472(2) 0.64463(9) 0.291(2) 0.0259(18) Uani d . 1 . .
C C3B 0.6835(2) 0.63877(11) 0.351(2) 0.033(2) Uani d . 1 . .
H H3B 0.6869 0.6292 0.4701 0.040 Uiso calc R 1 . .
C C4B 0.7149(2) 0.64705(11) 0.235(2) 0.038(2) Uani d . 1 . .
H H4B 0.7399 0.6430 0.2698 0.046 Uiso calc R 1 . .
C C5B 0.7102(2) 0.66116(10) 0.068(2) 0.034(2) Uani d . 1 . .
H H5B 0.7320 0.6667 -0.0107 0.041 Uiso calc R 1 . .
C C6B 0.6739(2) 0.66719(9) 0.014(2) 0.035(2) Uani d . 1 . .
H H6B 0.6711 0.6769 -0.0992 0.042 Uiso calc R 1 . .
C C11B 0.5793(2) 0.64763(9) 0.276(2) 0.0284(18) Uani d . 1 . .
C C12B 0.6090(2) 0.63775(9) 0.3814(19) 0.0258(19) Uani d . 1 . .
C C13B 0.6010(2) 0.62372(9) 0.542(2) 0.0292(18) Uani d . 1 . .
H H13B 0.6212 0.6171 0.6162 0.035 Uiso calc R 1 . .
C C14B 0.5630(2) 0.61940(10) 0.593(2) 0.032(2) Uani d . 1 . .
H H14B 0.5572 0.6097 0.6970 0.039 Uiso calc R 1 . .
C C15B 0.5334(2) 0.62921(9) 0.493(2) 0.0304(19) Uani d . 1 . .
H H15B 0.5076 0.6262 0.5320 0.036 Uiso calc R 1 . .
C C16B 0.5409(2) 0.64345(10) 0.336(2) 0.033(2) Uani d . 1 . .
H H16B 0.5206 0.6502 0.2718 0.040 Uiso calc R 1 . .

loop_
_atom_site_aniso_label
_atom_site_aniso_U_11
_atom_site_aniso_U_22
_atom_site_aniso_U_33
_atom_site_aniso_U_12
_atom_site_aniso_U_13
_atom_site_aniso_U_23
Br1 0.0557(5) 0.0268(4) 0.0342(5) 0.0070(4) 0.0007(5) -0.0021(5)
B1 0.048(6) 0.031(5) 0.017(5) -0.004(4) -0.004(4) 0.007(4)
C1 0.030(4) 0.022(4) 0.028(4) 0.000(3) -0.001(4) 0.002(3)
C2 0.034(4) 0.021(4) 0.025(4) -0.003(3) -0.002(4) 0.002(4)
C3 0.039(5) 0.029(4) 0.031(5) 0.007(4) -0.004(4) 0.004(4)
C4 0.043(5) 0.026(4) 0.039(6) -0.001(4) -0.008(5) 0.001(4)
C5 0.029(4) 0.038(5) 0.049(6) -0.003(4) -0.006(4) 0.010(5)
C6 0.041(5) 0.028(4) 0.033(5) 0.002(4) 0.006(4) 0.007(4)
C11 0.042(5) 0.027(4) 0.020(4) 0.004(3) 0.000(4) 0.010(4)
C12 0.042(5) 0.020(4) 0.023(5) 0.004(3) -0.002(4) 0.006(4)
C13 0.041(5) 0.024(4) 0.039(6) 0.003(4) 0.005(4) 0.016(4)
C14 0.029(5) 0.046(5) 0.034(5) 0.003(4) 0.004(4) 0.009(5)
C15 0.045(6) 0.045(6) 0.039(6) -0.012(4) -0.012(4) 0.017(5)
C16 0.038(5) 0.035(4) 0.037(5) -0.004(3) -0.005(5) -0.001(5)
Br1A 0.0505(5) 0.0286(4) 0.0386(5) -0.0069(4) -0.0025(4) -0.0062(4)
B1A 0.043(6) 0.039(5) 0.012(5) 0.004(4) -0.004(4) 0.004(4)
C1A 0.040(5) 0.023(4) 0.036(5) 0.001(3) -0.003(4) 0.010(4)
C2A 0.026(4) 0.032(4) 0.017(4) -0.002(3) -0.003(3) 0.007(4)
C3A 0.039(5) 0.025(4) 0.034(5) 0.003(3) -0.015(4) 0.006(4)
C4A 0.031(4) 0.041(5) 0.042(6) -0.002(4) 0.007(4) 0.008(4)
C5A 0.040(5) 0.043(5) 0.032(5) 0.012(4) 0.007(4) 0.009(4)
C6A 0.039(5) 0.032(4) 0.029(5) 0.010(4) -0.003(4) 0.004(4)
C11A 0.032(4) 0.022(4) 0.034(4) 0.001(3) -0.003(4) -0.002(4)
C12A 0.029(4) 0.020(4) 0.028(5) 0.003(3) -0.005(4) 0.003(3)
C13A 0.044(5) 0.023(4) 0.033(5) 0.001(4) -0.002(4) -0.002(4)
C14A 0.050(5) 0.027(4) 0.027(5) 0.002(4) 0.003(4) -0.003(4)
C15A 0.044(5) 0.028(4) 0.040(5) 0.015(4) 0.002(5) -0.001(5)
C16A 0.035(5) 0.031(5) 0.043(6) -0.008(4) -0.001(4) 0.002(4)
Br1B 0.0501(5) 0.0283(4) 0.0369(5) 0.0083(4) 0.0004(4) 0.0072(5)
B1B 0.031(5) 0.034(5) 0.026(6) 0.002(4) -0.003(4) 0.000(4)
C1B 0.031(4) 0.029(4) 0.023(5) -0.004(3) -0.004(3) 0.003(3)
C2B 0.036(4) 0.023(4) 0.018(4) 0.005(3) -0.002(4) 0.000(4)
C3B 0.033(5) 0.033(5) 0.033(5) 0.004(4) 0.000(4) -0.001(4)
C4B 0.024(4) 0.059(6) 0.032(5) 0.003(4) -0.003(4) -0.013(5)
C5B 0.032(5) 0.040(5) 0.030(5) -0.007(4) 0.000(4) -0.008(4)
C6B 0.043(5) 0.027(4) 0.035(5) -0.004(4) 0.005(5) -0.011(4)
C11B 0.029(4) 0.034(4) 0.022(4) 0.001(3) -0.003(4) 0.000(4)
C12B 0.031(4) 0.023(4) 0.024(5) 0.001(3) 0.000(4) -0.005(4)
C13B 0.035(5) 0.020(4) 0.033(5) 0.006(3) -0.005(4) 0.000(4)
C14B 0.046(5) 0.023(4) 0.028(5) -0.002(4) 0.004(4) 0.001(3)
C15B 0.030(4) 0.027(4) 0.034(5) -0.012(4) 0.002(4) -0.005(4)
C16B 0.040(5) 0.030(4) 0.029(5) 0.004(4) -0.002(4) -0.002(4)

loop_
_atom_type_symbol
_atom_type_description
_atom_type_scat_dispersion_real
_atom_type_scat_dispersion_imag
_atom_type_scat_source
C C 0.0033 0.0016 'International Tables Vol C Tables 4.2.6.8 and 6.1.1.4'
H H 0.0000 0.0000 'International Tables Vol C Tables 4.2.6.8 and 6.1.1.4'
B B 0.0013 0.0007 'International Tables Vol C Tables 4.2.6.8 and 6.1.1.4'
Br Br -0.2901 2.4595 'International Tables Vol C Tables 4.2.6.8 and 6.1.1.4'

loop_
_geom_angle_atom_site_label_1
_geom_angle_atom_site_label_2
_geom_angle_atom_site_label_3
_geom_angle_site_symmetry_1
_geom_angle_site_symmetry_3
_geom_angle
_geom_angle_publ_flag
C11 B1 C1 . . 105.7(7) ?
C11 B1 Br1 . . 126.7(6) ?
C1 B1 Br1 . . 127.6(6) ?
C6 C1 C2 . . 120.5(7) ?
C6 C1 B1 . . 133.8(7) ?
C2 C1 B1 . . 105.7(7) ?
C3 C2 C1 . . 119.5(7) ?
C3 C2 C12 . . 129.0(7) ?
C1 C2 C12 . . 111.5(7) ?
C4 C3 C2 . . 118.5(7) ?
C4 C3 H3 . . 120.7 ?
C2 C3 H3 . . 120.7 ?
C3 C4 C5 . . 121.1(8) ?
C3 C4 H4 . . 119.4 ?
C5 C4 H4 . . 119.4 ?
C6 C5 C4 . . 121.1(8) ?
C6 C5 H5 . . 119.5 ?
C4 C5 H5 . . 119.5 ?
C1 C6 C5 . . 119.2(8) ?
C1 C6 H6 . . 120.4 ?
C5 C6 H6 . . 120.4 ?
C16 C11 C12 . . 119.7(7) ?
C16 C11 B1 . . 132.9(8) ?
C12 C11 B1 . . 107.4(7) ?
C13 C12 C11 . . 120.4(7) ?
C13 C12 C2 . . 129.7(7) ?
C11 C12 C2 . . 109.8(7) ?
C14 C13 C12 . . 119.0(8) ?
C14 C13 H13 . . 120.5 ?
C12 C13 H13 . . 120.5 ?
C15 C14 C13 . . 121.0(8) ?
C15 C14 H14 . . 119.5 ?
C13 C14 H14 . . 119.5 ?
C14 C15 C16 . . 121.0(8) ?
C14 C15 H15 . . 119.5 ?
C16 C15 H15 . . 119.5 ?
C15 C16 C11 . . 118.9(8) ?
C15 C16 H16 . . 120.5 ?
C11 C16 H16 . . 120.5 ?
C1A B1A C11A . . 105.3(7) ?
C1A B1A Br1A . . 127.3(6) ?
C11A B1A Br1A . . 127.4(6) ?
C6A C1A C2A . . 118.6(7) ?
C6A C1A B1A . . 133.7(8) ?
C2A C1A B1A . . 107.7(7) ?
C3A C2A C1A . . 120.5(7) ?
C3A C2A C12A . . 129.4(7) ?
C1A C2A C12A . . 110.1(6) ?
C2A C3A C4A . . 119.6(8) ?
C2A C3A H3A . . 120.2 ?
C4A C3A H3A . . 120.2 ?
C3A C4A C5A . . 120.8(8) ?
C3A C4A H4A . . 119.6 ?
C5A C4A H4A . . 119.6 ?
C6A C5A C4A . . 119.2(8) ?
C6A C5A H5A . . 120.4 ?
C4A C5A H5A . . 120.4 ?
C5A C6A C1A . . 121.3(8) ?
C5A C6A H6A . . 119.4 ?
C1A C6A H6A . . 119.4 ?
C16A C11A C12A . . 118.4(7) ?
C16A C11A B1A . . 134.8(7) ?
C12A C11A B1A . . 106.8(7) ?
C13A C12A C11A . . 120.7(7) ?
C13A C12A C2A . . 129.2(7) ?
C11A C12A C2A . . 110.1(7) ?
C14A C13A C12A . . 119.0(8) ?
C14A C13A H13A . . 120.5 ?
C12A C13A H13A . . 120.5 ?
C13A C14A C15A . . 121.6(8) ?
C13A C14A H14A . . 119.2 ?
C15A C14A H14A . . 119.2 ?
C14A C15A C16A . . 119.4(8) ?
C14A C15A H15A . . 120.3 ?
C16A C15A H15A . . 120.3 ?
C11A C16A C15A . . 120.8(8) ?
C11A C16A H16A . . 119.6 ?
C15A C16A H16A . . 119.6 ?
C1B B1B C11B . . 106.6(7) ?
C1B B1B Br1B . . 125.0(6) ?
C11B B1B Br1B . . 128.3(6) ?
C6B C1B C2B . . 117.5(8) ?
C6B C1B B1B . . 135.7(8) ?
C2B C1B B1B . . 106.7(7) ?
C3B C2B C1B . . 121.5(8) ?
C3B C2B C12B . . 129.2(7) ?
C1B C2B C12B . . 109.2(7) ?
C4B C3B C2B . . 118.9(8) ?
C4B C3B H3B . . 120.6 ?
C2B C3B H3B . . 120.6 ?
C3B C4B C5B . . 120.7(8) ?
C3B C4B H4B . . 119.6 ?
C5B C4B H4B . . 119.6 ?
C4B C5B C6B . . 120.4(8) ?
C4B C5B H5B . . 119.8 ?
C6B C5B H5B . . 119.8 ?
C5B C6B C1B . . 120.9(8) ?
C5B C6B H6B . . 119.5 ?
C1B C6B H6B . . 119.5 ?
C12B C11B C16B . . 120.0(7) ?
C12B C11B B1B . . 106.8(6) ?
C16B C11B B1B . . 133.2(7) ?
C13B C12B C11B . . 120.7(7) ?
C13B C12B C2B . . 128.7(7) ?
C11B C12B C2B . . 110.6(7) ?
C12B C13B C14B . . 119.1(7) ?
C12B C13B H13B . . 120.4 ?
C14B C13B H13B . . 120.4 ?
C15B C14B C13B . . 120.5(7) ?
C15B C14B H14B . . 119.8 ?
C13B C14B H14B . . 119.8 ?
C14B C15B C16B . . 121.1(7) ?
C14B C15B H15B . . 119.5 ?
C16B C15B H15B . . 119.5 ?
C15B C16B C11B . . 118.6(7) ?
C15B C16B H16B . . 120.7 ?
C11B C16B H16B . . 120.7 ?

loop_
_geom_bond_atom_site_label_1
_geom_bond_atom_site_label_2
_geom_bond_site_symmetry_2
_geom_bond_distance
_geom_bond_publ_flag
Br1 B1 . 1.909(10) ?
B1 C11 . 1.554(12) ?
B1 C1 . 1.557(12) ?
C1 C6 . 1.386(10) ?
C1 C2 . 1.422(11) ?
C2 C3 . 1.420(11) ?
C2 C12 . 1.482(10) ?
C3 C4 . 1.387(11) ?
C3 H3 . 0.9500 ?
C4 C5 . 1.394(12) ?
C4 H4 . 0.9500 ?
C5 C6 . 1.387(12) ?
C5 H5 . 0.9500 ?
C6 H6 . 0.9500 ?
C11 C16 . 1.402(11) ?
C11 C12 . 1.408(11) ?
C12 C13 . 1.396(11) ?
C13 C14 . 1.388(12) ?
C13 H13 . 0.9500 ?
C14 C15 . 1.376(13) ?
C14 H14 . 0.9500 ?
C15 C16 . 1.395(13) ?
C15 H15 . 0.9500 ?
C16 H16 . 0.9500 ?
Br1A B1A . 1.892(10) ?
B1A C1A . 1.533(13) ?
B1A C11A . 1.565(12) ?
C1A C6A . 1.392(11) ?
C1A C2A . 1.421(11) ?
C2A C3A . 1.387(10) ?
C2A C12A . 1.488(11) ?
C3A C4A . 1.390(12) ?
C3A H3A . 0.9500 ?
C4A C5A . 1.404(13) ?
C4A H4A . 0.9500 ?
C5A C6A . 1.386(12) ?
C5A H5A . 0.9500 ?
C6A H6A . 0.9500 ?
C11A C16A . 1.384(11) ?
C11A C12A . 1.421(10) ?
C12A C13A . 1.387(11) ?
C13A C14A . 1.377(12) ?
C13A H13A . 0.9500 ?
C14A C15A . 1.382(12) ?
C14A H14A . 0.9500 ?
C15A C16A . 1.392(12) ?
C15A H15A . 0.9500 ?
C16A H16A . 0.9500 ?
Br1B B1B . 1.920(10) ?
B1B C1B . 1.534(12) ?
B1B C11B . 1.543(12) ?
C1B C6B . 1.387(11) ?
C1B C2B . 1.428(11) ?
C2B C3B . 1.384(11) ?
C2B C12B . 1.504(11) ?
C3B C4B . 1.383(12) ?
C3B H3B . 0.9500 ?
C4B C5B . 1.386(12) ?
C4B H4B . 0.9500 ?
C5B C6B . 1.385(12) ?
C5B H5B . 0.9500 ?
C6B H6B . 0.9500 ?
C11B C12B . 1.402(10) ?
C11B C16B . 1.408(11) ?
C12B C13B . 1.386(11) ?
C13B C14B . 1.396(11) ?
C13B H13B . 0.9500 ?
C14B C15B . 1.389(11) ?
C14B H14B . 0.9500 ?
C15B C16B . 1.391(11) ?
C15B H15B . 0.9500 ?
C16B H16B . 0.9500 ?

loop_
_geom_torsion_atom_site_label_1
_geom_torsion_atom_site_label_2
_geom_torsion_atom_site_label_3
_geom_torsion_atom_site_label_4
_geom_torsion_site_symmetry_1
_geom_torsion_site_symmetry_2
_geom_torsion_site_symmetry_3
_geom_torsion_site_symmetry_4
_geom_torsion
_geom_torsion_publ_flag
C11 B1 C1 C6 . . . . -178.9(8) ?
Br1 B1 C1 C6 . . . . 1.4(14) ?
C11 B1 C1 C2 . . . . 0.7(8) ?
Br1 B1 C1 C2 . . . . -179.0(6) ?
C6 C1 C2 C3 . . . . -1.4(12) ?
B1 C1 C2 C3 . . . . 178.9(8) ?
C6 C1 C2 C12 . . . . 179.4(7) ?
B1 C1 C2 C12 . . . . -0.3(9) ?
C1 C2 C3 C4 . . . . 1.1(12) ?
C12 C2 C3 C4 . . . . -179.9(8) ?
C2 C3 C4 C5 . . . . -0.1(13) ?
C3 C4 C5 C6 . . . . -0.5(14) ?
C2 C1 C6 C5 . . . . 0.8(12) ?
B1 C1 C6 C5 . . . . -179.6(8) ?
C4 C5 C6 C1 . . . . 0.2(13) ?
C1 B1 C11 C16 . . . . 179.1(9) ?
Br1 B1 C11 C16 . . . . -1.2(14) ?
C1 B1 C11 C12 . . . . -0.9(9) ?
Br1 B1 C11 C12 . . . . 178.8(7) ?
C16 C11 C12 C13 . . . . -2.3(13) ?
B1 C11 C12 C13 . . . . 177.6(7) ?
C16 C11 C12 C2 . . . . -179.2(7) ?
B1 C11 C12 C2 . . . . 0.8(9) ?
C3 C2 C12 C13 . . . . 4.1(14) ?
C1 C2 C12 C13 . . . . -176.8(8) ?
C3 C2 C12 C11 . . . . -179.4(9) ?
C1 C2 C12 C11 . . . . -0.3(10) ?
C11 C12 C13 C14 . . . . 1.6(12) ?
C2 C12 C13 C14 . . . . 177.8(8) ?
C12 C13 C14 C15 . . . . -0.3(13) ?
C13 C14 C15 C16 . . . . -0.2(14) ?
C14 C15 C16 C11 . . . . -0.5(13) ?
C12 C11 C16 C15 . . . . 1.8(13) ?
B1 C11 C16 C15 . . . . -178.2(8) ?
C11A B1A C1A C6A . . . . 178.2(9) ?
Br1A B1A C1A C6A . . . . -1.7(14) ?
C11A B1A C1A C2A . . . . -2.0(9) ?
Br1A B1A C1A C2A . . . . 178.1(6) ?
C6A C1A C2A C3A . . . . 1.7(12) ?
B1A C1A C2A C3A . . . . -178.2(7) ?
C6A C1A C2A C12A . . . . -178.9(7) ?
B1A C1A C2A C12A . . . . 1.2(9) ?
C1A C2A C3A C4A . . . . -1.9(12) ?
C12A C2A C3A C4A . . . . 178.9(8) ?
C2A C3A C4A C5A . . . . 0.3(13) ?
C3A C4A C5A C6A . . . . 1.6(13) ?
C4A C5A C6A C1A . . . . -1.8(13) ?
C2A C1A C6A C5A . . . . 0.2(12) ?
B1A C1A C6A C5A . . . . 180.0(9) ?
C1A B1A C11A C16A . . . . 179.9(9) ?
Br1A B1A C11A C16A . . . . -0.2(15) ?
C1A B1A C11A C12A . . . . 2.1(9) ?
Br1A B1A C11A C12A . . . . -178.0(6) ?
C16A C11A C12A C13A . . . . 0.4(12) ?
B1A C11A C12A C13A . . . . 178.6(8) ?
C16A C11A C12A C2A . . . . -179.7(8) ?
B1A C11A C12A C2A . . . . -1.4(9) ?
C3A C2A C12A C13A . . . . -0.6(14) ?
C1A C2A C12A C13A . . . . -179.9(8) ?
C3A C2A C12A C11A . . . . 179.5(8) ?
C1A C2A C12A C11A . . . . 0.2(9) ?
C11A C12A C13A C14A . . . . 1.4(13) ?
C2A C12A C13A C14A . . . . -178.6(8) ?
C12A C13A C14A C15A . . . . -2.5(13) ?
C13A C14A C15A C16A . . . . 2.0(13) ?
C12A C11A C16A C15A . . . . -1.0(13) ?
B1A C11A C16A C15A . . . . -178.6(9) ?
C14A C15A C16A C11A . . . . -0.1(14) ?
C11B B1B C1B C6B . . . . 177.9(9) ?
Br1B B1B C1B C6B . . . . -2.7(14) ?
C11B B1B C1B C2B . . . . -1.7(9) ?
Br1B B1B C1B C2B . . . . 177.6(6) ?
C6B C1B C2B C3B . . . . 1.8(11) ?
B1B C1B C2B C3B . . . . -178.5(8) ?
C6B C1B C2B C12B . . . . -178.6(7) ?
B1B C1B C2B C12B . . . . 1.1(8) ?
C1B C2B C3B C4B . . . . -2.3(12) ?
C12B C2B C3B C4B . . . . 178.1(8) ?
C2B C3B C4B C5B . . . . 1.5(12) ?
C3B C4B C5B C6B . . . . -0.1(13) ?
C4B C5B C6B C1B . . . . -0.5(12) ?
C2B C1B C6B C5B . . . . -0.3(11) ?
B1B C1B C6B C5B . . . . -180.0(9) ?
C1B B1B C11B C12B . . . . 1.7(9) ?
Br1B B1B C11B C12B . . . . -177.6(6) ?
C1B B1B C11B C16B . . . . -179.9(9) ?
Br1B B1B C11B C16B . . . . 0.8(14) ?
C16B C11B C12B C13B . . . . 0.9(12) ?
B1B C11B C12B C13B . . . . 179.6(7) ?
C16B C11B C12B C2B . . . . -179.7(7) ?
B1B C11B C12B C2B . . . . -1.0(9) ?
C3B C2B C12B C13B . . . . -1.2(14) ?
C1B C2B C12B C13B . . . . 179.2(8) ?
C3B C2B C12B C11B . . . . 179.6(8) ?
C1B C2B C12B C11B . . . . -0.1(9) ?
C11B C12B C13B C14B . . . . 0.9(12) ?
C2B C12B C13B C14B . . . . -178.3(8) ?
C12B C13B C14B C15B . . . . -1.8(12) ?
C13B C14B C15B C16B . . . . 0.8(12) ?
C14B C15B C16B C11B . . . . 1.1(12) ?
C12B C11B C16B C15B . . . . -1.9(12) ?
B1B C11B C16B C15B . . . . 179.8(9) ?
